data_7151164
loop_
_publ_author_name
'Evans, Lyndsay Ann'
'Adams, Harry'
'Barber, Christopher G.'
'Caggiano, Lorenzo'
'Jackson, Richard F. W.'

_publ_section_title
;
 Stereoselective synthesis of 2,3-difunctionalised thioesters using
 nucleophilic epoxidation of 1-arylthio-1-nitroalkenes.
;
_journal_issue 19
_journal_name_full 'Organic &amp; biomolecular chemistry'
_journal_page_first 3156
_journal_page_last 3163
_journal_paper_doi 10.1039/b710237b
_journal_volume 5
_journal_year 2007
_chemical_absolute_configuration unk
_chemical_formula_sum 'C12 H13 N O3 S'
_chemical_formula_weight 251.29
_chemical_name_systematic
;
?
;
_space_group_IT_number 4
_symmetry_cell_setting monoclinic
_symmetry_space_group_name_Hall 'P 2yb'
_symmetry_space_group_name_H-M 'P 1 21 1'
_atom_sites_solution_hydrogens geom
_atom_sites_solution_primary direct
_atom_sites_solution_secondary difmap
_audit_creation_method SHELXL-97
_cell_angle_alpha 90.00
_cell_angle_beta 95.177(9)
_cell_angle_gamma 90.00
_cell_formula_units_Z 2
_cell_length_a 9.243(5)
_cell_length_b 5.497(3)
_cell_length_c 12.258(7)
_cell_measurement_reflns_used 1451
_cell_measurement_temperature 150(2)
_cell_measurement_theta_max 50.382
_cell_measurement_theta_min 5.296
_cell_volume 620.3(6)
_computing_cell_refinement 'Bruker smart'
_computing_data_collection 'Bruker smart'
_computing_data_reduction 'Bruker saint'
_computing_molecular_graphics 'Bruker SHELXTL'
_computing_publication_material 'Bruker SHELXTL'
_computing_structure_refinement 'SHELXL-97 (Sheldrick, 1997)'
_computing_structure_solution 'SHELXS-97 (Sheldrick, 1990)'
_diffrn_ambient_temperature 150(2)
_diffrn_detector_area_resol_mean 100
_diffrn_measured_fraction_theta_full 1.000
_diffrn_measured_fraction_theta_max 1.000
_diffrn_measurement_device_type 'Bruker smart1000'
_diffrn_measurement_method '\w scans'
_diffrn_radiation_monochromator graphite
_diffrn_radiation_source 'fine-focus sealed tube'
_diffrn_radiation_type MoK\a
_diffrn_radiation_wavelength 0.71073
_diffrn_reflns_av_R_equivalents 0.0954
_diffrn_reflns_av_sigmaI/netI 0.1122
_diffrn_reflns_limit_h_max 10
_diffrn_reflns_limit_h_min -10
_diffrn_reflns_limit_k_max 6
_diffrn_reflns_limit_k_min -6
_diffrn_reflns_limit_l_max 14
_diffrn_reflns_limit_l_min -14
_diffrn_reflns_number 5727
_diffrn_reflns_theta_full 25.00
_diffrn_reflns_theta_max 25.00
_diffrn_reflns_theta_min 1.67
_diffrn_standards_decay_% 0
_diffrn_standards_number 0
_exptl_absorpt_coefficient_mu 0.256
_exptl_absorpt_correction_T_max 0.9873
_exptl_absorpt_correction_T_min 0.9022
_exptl_absorpt_correction_type multi-scan
_exptl_absorpt_process_details sadabs
_exptl_crystal_colour COLOURLESS
_exptl_crystal_density_diffrn 1.345
_exptl_crystal_density_method 'not measured'
_exptl_crystal_description NEEDLE
_exptl_crystal_F_000 264
_exptl_crystal_size_max 0.41
_exptl_crystal_size_mid 0.05
_exptl_crystal_size_min 0.05
_refine_diff_density_max 0.334
_refine_diff_density_min -0.512
_refine_diff_density_rms 0.079
_refine_ls_abs_structure_details 'Flack H D (1983), Acta Cryst. A39, 876-881'
_refine_ls_abs_structure_Flack 0.14(19)
_refine_ls_extinction_method none
_refine_ls_goodness_of_fit_ref 1.137
_refine_ls_hydrogen_treatment constr
_refine_ls_matrix_type full
_refine_ls_number_parameters 157
_refine_ls_number_reflns 2147
_refine_ls_number_restraints 1
_refine_ls_restrained_S_all 1.137
_refine_ls_R_factor_all 0.1055
_refine_ls_R_factor_gt 0.0664
_refine_ls_shift/su_max 0.000
_refine_ls_shift/su_mean 0.000
_refine_ls_structure_factor_coef Fsqd
_refine_ls_weighting_details 'calc w=1/[\s^2^(Fo^2^)+(0.0700P)^2^+0.0489P] where P=(Fo^2^+2Fc^2^)/3'
_refine_ls_weighting_scheme calc
_refine_ls_wR_factor_gt 0.1539
_refine_ls_wR_factor_ref 0.1731
_reflns_number_gt 1457
_reflns_number_total 2147
_reflns_threshold_expression >2sigma(I)
_cod_data_source_file b710237b.txt
_cod_data_source_block orj8m
_cod_depositor_comments
;
The following automatic conversions were performed:
'_chemical_absolute_configuration' value 'UNK' changed to 'unk' according
to '/home/saulius/struct/CIF-dictionaries/cif_core.dic' dictionary named
'cif_core.dic' version 2.4.1 from 2010-06-29.

'_symmetry_cell_setting'
value 'Monoclinic' changed to 'monoclinic' according to
'/home/saulius/struct/CIF-dictionaries/cif_core.dic' dictionary named
'cif_core.dic' version 2.4.1 from
2010-06-29.

'_refine_ls_hydrogen_treatment' value 'CONSTR' changed to
'constr' according to '/home/saulius/struct/CIF-dictionaries/cif_core.dic'
dictionary named 'cif_core.dic' version 2.4.1 from 2010-06-29.

Automatic conversion script
Id: cif_fix_enum 1527 2010-12-29 10:47:43Z saulius 
;
_cod_original_cell_volume 620.4(6)
_cod_original_sg_symbol_H-M P2(1)
_cod_database_code 7151164

loop_
_symmetry_equiv_pos_as_xyz
'x, y, z'
'-x, y+1/2, -z'

loop_
_atom_site_label
_atom_site_type_symbol
_atom_site_fract_x
_atom_site_fract_y
_atom_site_fract_z
_atom_site_U_iso_or_equiv
_atom_site_adp_type
_atom_site_occupancy
_atom_site_symmetry_multiplicity
_atom_site_calc_flag
_atom_site_refinement_flags
_atom_site_disorder_assembly
_atom_site_disorder_group
S1 S 0.67124(16) 0.4569(3) 0.68438(12) 0.0356(4) Uani 1 1 d . . .
N1 N 0.8291(5) 0.8094(9) 0.9554(4) 0.0313(12) Uani 1 1 d . . .
H1N H 0.9075 0.6974 0.9638 0.07(2) Uiso 1 1 d R . .
O1 O 0.8693(4) 1.2032(8) 1.0140(3) 0.0379(11) Uani 1 1 d . . .
O2 O 0.6518(4) 1.0804(8) 0.9382(3) 0.0301(10) Uani 1 1 d . . .
O4 O 0.8249(4) 0.8550(8) 0.7302(3) 0.0373(11) Uani 1 1 d . . .
C1 C 0.7951(5) 1.0399(12) 0.9731(5) 0.0272(14) Uani 1 1 d . . .
C2 C 0.7167(5) 0.6878(11) 0.8842(4) 0.0270(13) Uani 1 1 d . . .
H2 H 0.7035 0.5156 0.9076 0.032 Uiso 1 1 calc R . .
C3 C 0.5858(5) 0.8459(11) 0.9080(5) 0.0289(14) Uani 1 1 d . . .
H3 H 0.5431 0.7776 0.9736 0.035 Uiso 1 1 calc R . .
C4 C 0.7524(5) 0.7009(11) 0.7644(4) 0.0257(13) Uani 1 1 d . . .
C5 C 0.7270(6) 0.5356(10) 0.5533(4) 0.0283(14) Uani 1 1 d . . .
C6 C 0.8282(6) 0.3924(12) 0.5082(5) 0.0364(16) Uani 1 1 d . . .
H6 H 0.8648 0.2500 0.5449 0.044 Uiso 1 1 calc R . .
C7 C 0.8764(6) 0.4595(15) 0.4074(5) 0.0393(15) Uani 1 1 d . . .
H7 H 0.9455 0.3599 0.3759 0.047 Uiso 1 1 calc R . .
C8 C 0.8269(6) 0.6632(13) 0.3535(5) 0.0364(16) Uani 1 1 d . . .
C9 C 0.7237(7) 0.8056(13) 0.3995(5) 0.0414(17) Uani 1 1 d . . .
H9 H 0.6878 0.9485 0.3628 0.050 Uiso 1 1 calc R . .
C10 C 0.6724(6) 0.7402(13) 0.4992(5) 0.0389(16) Uani 1 1 d . . .
H10 H 0.6005 0.8361 0.5295 0.047 Uiso 1 1 calc R . .
C11 C 0.8852(7) 0.7400(15) 0.2461(5) 0.054(2) Uani 1 1 d . . .
H11A H 0.9754 0.8321 0.2618 0.081 Uiso 1 1 calc R . .
H11B H 0.8131 0.8422 0.2043 0.081 Uiso 1 1 calc R . .
H11C H 0.9044 0.5951 0.2032 0.081 Uiso 1 1 calc R . .
C12 C 0.4642(6) 0.8840(13) 0.8186(5) 0.0450(18) Uani 1 1 d . . .
H12A H 0.3899 0.9897 0.8458 0.068 Uiso 1 1 calc R . .
H12B H 0.4208 0.7267 0.7969 0.068 Uiso 1 1 calc R . .
H12C H 0.5030 0.9605 0.7552 0.068 Uiso 1 1 calc R . .

loop_
_atom_site_aniso_label
_atom_site_aniso_U_11
_atom_site_aniso_U_22
_atom_site_aniso_U_33
_atom_site_aniso_U_23
_atom_site_aniso_U_13
_atom_site_aniso_U_12
S1 0.0381(8) 0.0385(9) 0.0303(8) -0.0030(8) 0.0038(6) -0.0077(7)
N1 0.029(3) 0.037(3) 0.027(3) -0.001(2) -0.007(2) 0.008(2)
O1 0.024(2) 0.044(3) 0.044(3) -0.006(2) -0.0041(18) -0.004(2)
O2 0.0172(19) 0.038(2) 0.034(2) -0.002(2) -0.0009(16) 0.0030(17)
O4 0.035(2) 0.045(3) 0.033(2) -0.003(2) 0.0074(18) -0.013(2)
C1 0.016(3) 0.042(4) 0.024(3) 0.006(3) 0.003(2) 0.000(3)
C2 0.029(3) 0.027(3) 0.025(3) -0.001(3) -0.002(2) -0.002(2)
C3 0.023(3) 0.036(4) 0.028(3) 0.003(3) 0.006(2) -0.006(3)
C4 0.021(3) 0.028(3) 0.027(3) -0.004(3) 0.000(2) -0.002(3)
C5 0.027(3) 0.034(4) 0.023(3) -0.002(2) -0.006(2) -0.002(2)
C6 0.032(3) 0.042(4) 0.034(4) -0.005(3) 0.000(3) -0.002(3)
C7 0.028(3) 0.051(4) 0.039(3) -0.009(4) 0.002(3) 0.003(3)
C8 0.028(3) 0.052(4) 0.027(3) -0.002(3) -0.006(3) -0.005(3)
C9 0.042(4) 0.052(4) 0.028(4) 0.004(3) -0.011(3) -0.002(3)
C10 0.030(3) 0.055(5) 0.030(4) -0.006(3) -0.001(3) 0.007(3)
C11 0.041(4) 0.085(6) 0.035(4) 0.011(4) 0.000(3) -0.013(4)
C12 0.022(3) 0.068(5) 0.044(4) -0.011(3) -0.004(3) 0.001(3)

loop_
_atom_type_symbol
_atom_type_description
_atom_type_scat_dispersion_real
_atom_type_scat_dispersion_imag
_atom_type_scat_source
C C 0.0033 0.0016 'International Tables Vol C Tables 4.2.6.8 and 6.1.1.4'
H H 0.0000 0.0000 'International Tables Vol C Tables 4.2.6.8 and 6.1.1.4'
N N 0.0061 0.0033 'International Tables Vol C Tables 4.2.6.8 and 6.1.1.4'
O O 0.0106 0.0060 'International Tables Vol C Tables 4.2.6.8 and 6.1.1.4'
S S 0.1246 0.1234 'International Tables Vol C Tables 4.2.6.8 and 6.1.1.4'

loop_
_geom_angle_atom_site_label_1
_geom_angle_atom_site_label_2
_geom_angle_atom_site_label_3
_geom_angle
_geom_angle_site_symmetry_1
_geom_angle_site_symmetry_3
_geom_angle_publ_flag
C5 S1 C4 99.9(3) . . ?
C1 N1 C2 111.7(5) . . ?
C1 N1 H1N 142.3 . . ?
C2 N1 H1N 105.2 . . ?
C1 O2 C3 107.8(4) . . ?
O1 C1 N1 129.9(5) . . ?
O1 C1 O2 120.2(5) . . ?
N1 C1 O2 109.9(5) . . ?
N1 C2 C4 110.4(4) . . ?
N1 C2 C3 99.1(4) . . ?
C4 C2 C3 113.3(4) . . ?
N1 C2 H2 111.2 . . ?
C4 C2 H2 111.2 . . ?
C3 C2 H2 111.2 . . ?
O2 C3 C12 109.1(5) . . ?
O2 C3 C2 103.2(4) . . ?
C12 C3 C2 119.1(5) . . ?
O2 C3 H3 108.3 . . ?
C12 C3 H3 108.3 . . ?
C2 C3 H3 108.3 . . ?
O4 C4 C2 123.4(5) . . ?
O4 C4 S1 124.6(4) . . ?
C2 C4 S1 112.0(4) . . ?
C6 C5 C10 120.4(6) . . ?
C6 C5 S1 119.0(4) . . ?
C10 C5 S1 120.5(5) . . ?
C5 C6 C7 119.1(6) . . ?
C5 C6 H6 120.5 . . ?
C7 C6 H6 120.5 . . ?
C8 C7 C6 121.8(6) . . ?
C8 C7 H7 119.1 . . ?
C6 C7 H7 119.1 . . ?
C7 C8 C9 118.6(6) . . ?
C7 C8 C11 121.2(6) . . ?
C9 C8 C11 120.1(6) . . ?
C8 C9 C10 120.6(6) . . ?
C8 C9 H9 119.7 . . ?
C10 C9 H9 119.7 . . ?
C5 C10 C9 119.5(6) . . ?
C5 C10 H10 120.2 . . ?
C9 C10 H10 120.2 . . ?
C8 C11 H11A 109.5 . . ?
C8 C11 H11B 109.5 . . ?
H11A C11 H11B 109.5 . . ?
C8 C11 H11C 109.5 . . ?
H11A C11 H11C 109.5 . . ?
H11B C11 H11C 109.5 . . ?
C3 C12 H12A 109.5 . . ?
C3 C12 H12B 109.5 . . ?
H12A C12 H12B 109.5 . . ?
C3 C12 H12C 109.5 . . ?
H12A C12 H12C 109.5 . . ?
H12B C12 H12C 109.5 . . ?

loop_
_geom_bond_atom_site_label_1
_geom_bond_atom_site_label_2
_geom_bond_distance
_geom_bond_site_symmetry_2
_geom_bond_publ_flag
S1 C5 1.784(6) . ?
S1 C4 1.786(6) . ?
N1 C1 1.328(8) . ?
N1 C2 1.458(7) . ?
N1 H1N 0.9500 . ?
O1 C1 1.211(7) . ?
O2 C1 1.373(6) . ?
O2 C3 1.460(7) . ?
O4 C4 1.180(6) . ?
C2 C4 1.535(8) . ?
C2 C3 1.540(8) . ?
C2 H2 1.0000 . ?
C3 C12 1.512(7) . ?
C3 H3 1.0000 . ?
C5 C6 1.376(8) . ?
C5 C10 1.378(8) . ?
C6 C7 1.400(8) . ?
C6 H6 0.9500 . ?
C7 C8 1.359(9) . ?
C7 H7 0.9500 . ?
C8 C9 1.392(9) . ?
C8 C11 1.526(8) . ?
C9 C10 1.397(9) . ?
C9 H9 0.9500 . ?
C10 H10 0.9500 . ?
C11 H11A 0.9800 . ?
C11 H11B 0.9800 . ?
C11 H11C 0.9800 . ?
C12 H12A 0.9800 . ?
C12 H12B 0.9800 . ?
C12 H12C 0.9800 . ?

loop_
_cod_related_entry_id
_cod_related_entry_database
_cod_related_entry_code
1 ChemSpider 21188723
